data_7026062
loop_
_publ_author_name
'Plazuk, Damian'
'Top, Siden'
'Vessi\`eres, Anne'
'Plamont, Marie-Aude'
'Huch\'e, Michel'
'Zakrzewski, Janusz'
'Makal, Anna'
'Wo\'zniak, Krzysztof'
'Jaouen, G\'erard'

_publ_section_title
;
 Organometallic cyclic polyphenols derived from 1,2-(alpha-keto tri or
 tetra methylene) ferrocene show strong antiproliferative activity on
 hormone-independent breast cancer cells.
;
_journal_issue 32
_journal_name_full 'Dalton transactions (Cambridge, England : 2003)'
_journal_page_first 7444
_journal_page_last 7450
_journal_paper_doi 10.1039/c0dt00169d
_journal_volume 39
_journal_year 2010
_chemical_formula_moiety 'C27 H24 Fe O2, C3 H6 O'
_chemical_formula_sum 'C30 H30 Fe O3'
_chemical_formula_weight 494.39
_chemical_name_systematic
;
?
;
_space_group_IT_number 2
_symmetry_cell_setting triclinic
_symmetry_space_group_name_Hall '-P 1'
_symmetry_space_group_name_H-M 'P -1'
_atom_sites_solution_hydrogens geom
_atom_sites_solution_primary direct
_atom_sites_solution_secondary difmap
_audit_creation_method SHELXL-97
_cell_angle_alpha 111.543(3)
_cell_angle_beta 103.732(3)
_cell_angle_gamma 95.834(2)
_cell_formula_units_Z 2
_cell_length_a 9.0572(12)
_cell_length_b 10.5343(14)
_cell_length_c 14.155(2)
_cell_measurement_reflns_used 500
_cell_measurement_temperature 100(2)
_cell_measurement_theta_max 29.13
_cell_measurement_theta_min 1.62
_cell_volume 1193.4(3)
_computing_cell_refinement 'Bruker SMART'
_computing_data_collection 'Bruker SMART'
_computing_data_reduction 'Bruker SAINT'
_computing_molecular_graphics 'Ortep-3 for Windows: L. J. Farrugia, J. Appl. Cryst (1997), 30, 565'
_computing_structure_refinement 'SHELXL-97 (Sheldrick, 1997)'
_computing_structure_solution 'SHELXL-97 (Sheldrick, 1997)'
_diffrn_ambient_temperature 100(2)
_diffrn_measured_fraction_theta_full 0.995
_diffrn_measured_fraction_theta_max 0.995
_diffrn_measurement_device_type 'CCD area detector'
_diffrn_measurement_method 'phi and omega scans'
_diffrn_radiation_monochromator graphite
_diffrn_radiation_source 'TXS rotating anode'
_diffrn_radiation_type MoK\a
_diffrn_radiation_wavelength 0.71073
_diffrn_reflns_av_R_equivalents 0.0320
_diffrn_reflns_av_sigmaI/netI 0.0269
_diffrn_reflns_limit_h_max 12
_diffrn_reflns_limit_h_min -12
_diffrn_reflns_limit_k_max 8
_diffrn_reflns_limit_k_min -14
_diffrn_reflns_limit_l_max 19
_diffrn_reflns_limit_l_min -19
_diffrn_reflns_number 28164
_diffrn_reflns_theta_full 29.13
_diffrn_reflns_theta_max 29.13
_diffrn_reflns_theta_min 1.62
_exptl_absorpt_coefficient_mu 0.662
_exptl_absorpt_correction_T_max 0.9456
_exptl_absorpt_correction_T_min 0.8419
_exptl_absorpt_correction_type multi-scan
_exptl_absorpt_process_details 'Sheldrick, G. M. (1996). SADABS. University of Gottingen, Germany.'
_exptl_crystal_colour orange
_exptl_crystal_density_diffrn 1.376
_exptl_crystal_density_method 'not measured'
_exptl_crystal_description planar
_exptl_crystal_F_000 520
_exptl_crystal_size_max 0.21
_exptl_crystal_size_mid 0.16
_exptl_crystal_size_min 0.08
_refine_diff_density_max 0.456
_refine_diff_density_min -0.315
_refine_diff_density_rms 0.056
_refine_ls_extinction_method none
_refine_ls_goodness_of_fit_ref 1.042
_refine_ls_hydrogen_treatment mixed
_refine_ls_matrix_type full
_refine_ls_number_parameters 317
_refine_ls_number_reflns 6403
_refine_ls_number_restraints 0
_refine_ls_restrained_S_all 1.042
_refine_ls_R_factor_all 0.0363
_refine_ls_R_factor_gt 0.0304
_refine_ls_shift/su_max 0.002
_refine_ls_shift/su_mean 0.000
_refine_ls_structure_factor_coef Fsqd
_refine_ls_weighting_details 'calc w=1/[\s^2^(Fo^2^)+(0.0338P)^2^+0.6504P] where P=(Fo^2^+2Fc^2^)/3'
_refine_ls_weighting_scheme calc
_refine_ls_wR_factor_gt 0.0752
_refine_ls_wR_factor_ref 0.0788
_reflns_number_gt 5642
_reflns_number_total 6403
_reflns_threshold_expression >2sigma(I)
_cod_data_source_file c0dt00169d.txt
_cod_data_source_block structure_5
_cod_original_cell_volume 1193.3(3)
_cod_original_sg_symbol_H-M P-1
_cod_database_code 7026062

loop_
_symmetry_equiv_pos_as_xyz
'x, y, z'
'-x, -y, -z'

loop_
_atom_site_label
_atom_site_type_symbol
_atom_site_fract_x
_atom_site_fract_y
_atom_site_fract_z
_atom_site_U_iso_or_equiv
_atom_site_adp_type
_atom_site_occupancy
_atom_site_symmetry_multiplicity
_atom_site_calc_flag
_atom_site_refinement_flags
Fe1 Fe 0.37366(2) 0.720121(19) 1.114600(14) 0.01378(6) Uani 1 1 d .
O1 O -0.32147(12) 0.84955(11) 0.55960(8) 0.01759(19) Uani 1 1 d .
H1O H -0.399(2) 0.805(2) 0.5490(16) 0.030(5) Uiso 1 1 d .
O2 O 0.21523(13) 0.17767(10) 0.61584(8) 0.0190(2) Uani 1 1 d .
H2O H 0.257(2) 0.174(2) 0.5717(16) 0.028(5) Uiso 1 1 d .
C1 C 0.14780(16) 0.68083(16) 1.10980(12) 0.0223(3) Uani 1 1 d .
H1 H 0.0638 0.7001 1.0661 0.027 Uiso 1 1 calc R
C2 C 0.20369(17) 0.55472(16) 1.08212(12) 0.0224(3) Uani 1 1 d .
H2 H 0.1634 0.4751 1.0166 0.027 Uiso 1 1 calc R
C3 C 0.33024(17) 0.56842(15) 1.16938(11) 0.0210(3) Uani 1 1 d .
H3 H 0.3891 0.4996 1.1724 0.025 Uiso 1 1 calc R
C4 C 0.35309(17) 0.70328(16) 1.25114(11) 0.0210(3) Uani 1 1 d .
H4 H 0.4302 0.7405 1.3184 0.025 Uiso 1 1 calc R
C5 C 0.24000(17) 0.77320(16) 1.21470(12) 0.0217(3) Uani 1 1 d .
H5 H 0.2283 0.8648 1.2534 0.026 Uiso 1 1 calc R
C6 C 0.38047(15) 0.80054(13) 1.00260(10) 0.0133(2) Uani 1 1 d .
C7 C 0.46289(15) 0.90234(13) 1.10876(10) 0.0152(2) Uani 1 1 d .
C8 C 0.58338(15) 0.84603(14) 1.15412(11) 0.0170(3) Uani 1 1 d .
H8 H 0.6550 0.8909 1.2235 0.020 Uiso 1 1 calc R
C9 C 0.57790(15) 0.71077(14) 1.07737(10) 0.0166(2) Uani 1 1 d .
H9 H 0.6459 0.6504 1.0865 0.020 Uiso 1 1 calc R
C10 C 0.45314(15) 0.68195(13) 0.98486(10) 0.0148(2) Uani 1 1 d .
H10 H 0.4228 0.5985 0.9219 0.018 Uiso 1 1 calc R
C11 C 0.42168(17) 1.04132(14) 1.15678(11) 0.0193(3) Uani 1 1 d .
H11A H 0.4902 1.1134 1.1484 0.023 Uiso 1 1 calc R
H11B H 0.4376 1.0676 1.2337 0.023 Uiso 1 1 calc R
C12 C 0.25267(17) 1.03456(14) 1.10226(10) 0.0190(3) Uani 1 1 d .
H12A H 0.2305 1.1295 1.1272 0.023 Uiso 1 1 calc R
H12B H 0.1838 0.9756 1.1217 0.023 Uiso 1 1 calc R
C13 C 0.21853(16) 0.97409(13) 0.98101(10) 0.0162(2) Uani 1 1 d .
H13A H 0.1086 0.9728 0.9484 0.019 Uiso 1 1 calc R
H13B H 0.2841 1.0365 0.9622 0.019 Uiso 1 1 calc R
C14 C 0.24774(15) 0.82712(13) 0.93368(10) 0.0132(2) Uani 1 1 d .
C15 C 0.16135(15) 0.73418(13) 0.83566(10) 0.0127(2) Uani 1 1 d .
C16 C 0.03263(15) 0.76718(13) 0.76595(10) 0.0133(2) Uani 1 1 d .
C17 C 0.05755(15) 0.87907(13) 0.73672(10) 0.0154(2) Uani 1 1 d .
H17 H 0.1577 0.9384 0.7645 0.018 Uiso 1 1 calc R
C18 C -0.06079(16) 0.90555(13) 0.66787(10) 0.0162(2) Uani 1 1 d .
H18 H -0.0412 0.9817 0.6487 0.019 Uiso 1 1 calc R
C19 C -0.20752(15) 0.81966(13) 0.62746(10) 0.0145(2) Uani 1 1 d .
C20 C -0.23526(15) 0.70684(13) 0.65458(10) 0.0159(2) Uani 1 1 d .
H20 H -0.3355 0.6478 0.6267 0.019 Uiso 1 1 calc R
C21 C -0.11543(16) 0.68124(13) 0.72258(10) 0.0152(2) Uani 1 1 d .
H21 H -0.1347 0.6034 0.7400 0.018 Uiso 1 1 calc R
C22 C 0.18517(15) 0.58873(13) 0.78333(9) 0.0128(2) Uani 1 1 d .
C23 C 0.10895(15) 0.47686(13) 0.79609(10) 0.0140(2) Uani 1 1 d .
H23 H 0.0470 0.4939 0.8433 0.017 Uiso 1 1 calc R
C24 C 0.12210(15) 0.34049(13) 0.74081(10) 0.0148(2) Uani 1 1 d .
H24 H 0.0703 0.2657 0.7510 0.018 Uiso 1 1 calc R
C25 C 0.21111(15) 0.31417(13) 0.67074(10) 0.0144(2) Uani 1 1 d .
C26 C 0.29055(15) 0.42481(13) 0.65855(10) 0.0147(2) Uani 1 1 d .
H26 H 0.3540 0.4077 0.6124 0.018 Uiso 1 1 calc R
C27 C 0.27651(15) 0.56052(13) 0.71424(10) 0.0139(2) Uani 1 1 d .
H27 H 0.3301 0.6354 0.7051 0.017 Uiso 1 1 calc R
O3 O 0.59787(12) 0.31107(11) 0.47836(9) 0.0265(2) Uani 1 1 d .
C28 C 0.72329(16) 0.27641(14) 0.49156(10) 0.0173(3) Uani 1 1 d .
C29 C 0.86851(16) 0.37239(14) 0.50768(11) 0.0192(3) Uani 1 1 d .
H29A H 0.8434 0.4588 0.5034 0.029 Uiso 1 1 calc R
H29B H 0.9169 0.3274 0.4524 0.029 Uiso 1 1 calc R
H29C H 0.9407 0.3941 0.5778 0.029 Uiso 1 1 calc R
C30 C 0.7378(2) 0.13693(16) 0.49326(14) 0.0289(3) Uani 1 1 d .
H30A H 0.6347 0.0831 0.4800 0.043 Uiso 1 1 calc R
H30B H 0.8047 0.1499 0.5630 0.043 Uiso 1 1 calc R
H30C H 0.7836 0.0866 0.4379 0.043 Uiso 1 1 calc R

loop_
_atom_site_aniso_label
_atom_site_aniso_U_11
_atom_site_aniso_U_22
_atom_site_aniso_U_33
_atom_site_aniso_U_23
_atom_site_aniso_U_13
_atom_site_aniso_U_12
Fe1 0.01186(10) 0.01673(10) 0.01166(9) 0.00553(7) 0.00307(7) 0.00022(7)
O1 0.0153(5) 0.0205(5) 0.0172(5) 0.0083(4) 0.0029(4) 0.0067(4)
O2 0.0277(5) 0.0127(4) 0.0161(5) 0.0037(4) 0.0079(4) 0.0067(4)
C1 0.0123(6) 0.0328(8) 0.0251(7) 0.0164(6) 0.0055(5) 0.0006(5)
C2 0.0198(7) 0.0240(7) 0.0208(7) 0.0088(6) 0.0060(6) -0.0052(5)
C3 0.0216(7) 0.0235(7) 0.0230(7) 0.0132(6) 0.0098(6) 0.0031(5)
C4 0.0215(7) 0.0283(7) 0.0159(6) 0.0113(6) 0.0078(5) 0.0027(6)
C5 0.0212(7) 0.0270(7) 0.0222(7) 0.0117(6) 0.0130(6) 0.0058(6)
C6 0.0131(6) 0.0143(5) 0.0118(5) 0.0044(4) 0.0045(5) 0.0019(5)
C7 0.0142(6) 0.0166(6) 0.0126(6) 0.0044(5) 0.0040(5) -0.0007(5)
C8 0.0127(6) 0.0210(6) 0.0150(6) 0.0073(5) 0.0021(5) -0.0022(5)
C9 0.0129(6) 0.0216(6) 0.0164(6) 0.0090(5) 0.0044(5) 0.0031(5)
C10 0.0145(6) 0.0167(6) 0.0137(6) 0.0063(5) 0.0048(5) 0.0034(5)
C11 0.0215(7) 0.0164(6) 0.0137(6) 0.0012(5) 0.0033(5) 0.0005(5)
C12 0.0223(7) 0.0168(6) 0.0139(6) 0.0013(5) 0.0059(5) 0.0052(5)
C13 0.0201(7) 0.0134(6) 0.0131(6) 0.0021(5) 0.0056(5) 0.0051(5)
C14 0.0143(6) 0.0132(5) 0.0127(5) 0.0046(4) 0.0060(5) 0.0033(5)
C15 0.0132(6) 0.0129(5) 0.0123(5) 0.0046(4) 0.0048(5) 0.0034(4)
C16 0.0154(6) 0.0125(5) 0.0103(5) 0.0020(4) 0.0043(5) 0.0047(5)
C17 0.0144(6) 0.0145(6) 0.0152(6) 0.0041(5) 0.0042(5) 0.0021(5)
C18 0.0196(6) 0.0141(6) 0.0164(6) 0.0067(5) 0.0064(5) 0.0050(5)
C19 0.0161(6) 0.0154(6) 0.0109(5) 0.0029(5) 0.0043(5) 0.0071(5)
C20 0.0143(6) 0.0147(6) 0.0151(6) 0.0031(5) 0.0030(5) 0.0022(5)
C21 0.0178(6) 0.0129(5) 0.0145(6) 0.0046(5) 0.0052(5) 0.0040(5)
C22 0.0121(6) 0.0133(5) 0.0098(5) 0.0027(4) 0.0008(4) 0.0027(4)
C23 0.0144(6) 0.0158(6) 0.0116(5) 0.0051(5) 0.0040(5) 0.0037(5)
C24 0.0155(6) 0.0139(6) 0.0143(6) 0.0063(5) 0.0025(5) 0.0020(5)
C25 0.0156(6) 0.0127(5) 0.0112(5) 0.0028(4) 0.0006(5) 0.0039(5)
C26 0.0149(6) 0.0165(6) 0.0119(5) 0.0042(5) 0.0045(5) 0.0047(5)
C27 0.0142(6) 0.0139(6) 0.0123(5) 0.0047(5) 0.0029(5) 0.0018(5)
O3 0.0173(5) 0.0273(5) 0.0349(6) 0.0157(5) 0.0028(4) 0.0053(4)
C28 0.0208(7) 0.0180(6) 0.0115(6) 0.0048(5) 0.0033(5) 0.0050(5)
C29 0.0186(7) 0.0197(6) 0.0167(6) 0.0057(5) 0.0032(5) 0.0041(5)
C30 0.0355(9) 0.0209(7) 0.0373(9) 0.0147(6) 0.0168(7) 0.0106(6)

loop_
_atom_type_symbol
_atom_type_description
_atom_type_scat_dispersion_real
_atom_type_scat_dispersion_imag
_atom_type_scat_source
C C 0.0033 0.0016 'International Tables Vol C Tables 4.2.6.8 and 6.1.1.4'
H H 0.0000 0.0000 'International Tables Vol C Tables 4.2.6.8 and 6.1.1.4'
O O 0.0106 0.0060 'International Tables Vol C Tables 4.2.6.8 and 6.1.1.4'
Fe Fe 0.3463 0.8444 'International Tables Vol C Tables 4.2.6.8 and 6.1.1.4'

loop_
_geom_angle_atom_site_label_1
_geom_angle_atom_site_label_2
_geom_angle_atom_site_label_3
_geom_angle
C1 Fe1 C8 154.07(6)
C1 Fe1 C2 41.00(6)
C8 Fe1 C2 163.11(6)
C1 Fe1 C5 41.09(6)
C8 Fe1 C5 118.80(6)
C2 Fe1 C5 68.86(6)
C1 Fe1 C9 163.15(6)
C8 Fe1 C9 41.03(5)
C2 Fe1 C9 126.36(6)
C5 Fe1 C9 154.97(6)
C1 Fe1 C7 118.91(6)
C8 Fe1 C7 40.98(5)
C2 Fe1 C7 155.18(6)
C5 Fe1 C7 105.44(6)
C9 Fe1 C7 68.90(5)
C1 Fe1 C10 125.41(6)
C8 Fe1 C10 68.90(5)
C2 Fe1 C10 108.65(6)
C5 Fe1 C10 162.02(6)
C9 Fe1 C10 40.65(5)
C7 Fe1 C10 68.96(5)
C1 Fe1 C4 68.81(6)
C8 Fe1 C4 106.74(6)
C2 Fe1 C4 68.41(6)
C5 Fe1 C4 40.85(6)
C9 Fe1 C4 120.85(6)
C7 Fe1 C4 123.92(6)
C10 Fe1 C4 156.31(6)
C1 Fe1 C3 68.72(6)
C8 Fe1 C3 125.37(6)
C2 Fe1 C3 40.65(6)
C5 Fe1 C3 68.56(6)
C9 Fe1 C3 108.77(6)
C7 Fe1 C3 161.65(6)
C10 Fe1 C3 121.94(6)
C4 Fe1 C3 40.44(6)
C1 Fe1 C6 106.39(5)
C8 Fe1 C6 69.20(5)
C2 Fe1 C6 120.66(6)
C5 Fe1 C6 123.77(6)
C9 Fe1 C6 68.89(5)
C7 Fe1 C6 41.18(5)
C10 Fe1 C6 40.98(5)
C4 Fe1 C6 161.22(6)
C3 Fe1 C6 156.49(6)
C2 C1 C5 107.96(13)
C2 C1 Fe1 69.93(8)
C5 C1 Fe1 69.96(8)
C1 C2 C3 108.24(13)
C1 C2 Fe1 69.08(8)
C3 C2 Fe1 70.50(8)
C4 C3 C2 107.92(13)
C4 C3 Fe1 69.60(8)
C2 C3 Fe1 68.85(8)
C3 C4 C5 108.17(13)
C3 C4 Fe1 69.96(8)
C5 C4 Fe1 69.01(8)
C1 C5 C4 107.71(13)
C1 C5 Fe1 68.96(8)
C4 C5 Fe1 70.14(8)
C10 C6 C7 106.91(11)
C10 C6 C14 131.41(11)
C7 C6 C14 121.68(11)
C10 C6 Fe1 68.97(7)
C7 C6 Fe1 68.69(7)
C14 C6 Fe1 127.08(9)
C8 C7 C6 108.12(11)
C8 C7 C11 128.86(12)
C6 C7 C11 123.02(12)
C8 C7 Fe1 68.96(7)
C6 C7 Fe1 70.12(7)
C11 C7 Fe1 126.75(9)
C7 C8 C9 108.24(11)
C7 C8 Fe1 70.05(7)
C9 C8 Fe1 69.97(8)
C10 C9 C8 108.19(12)
C10 C9 Fe1 69.91(8)
C8 C9 Fe1 69.00(8)
C9 C10 C6 108.53(11)
C9 C10 Fe1 69.43(7)
C6 C10 Fe1 70.05(7)
C7 C11 C12 109.95(11)
C11 C12 C13 110.97(11)
C14 C13 C12 113.96(11)
C15 C14 C6 124.68(11)
C15 C14 C13 121.45(12)
C6 C14 C13 113.83(11)
C14 C15 C16 123.18(11)
C14 C15 C22 124.37(11)
C16 C15 C22 112.44(10)
C21 C16 C17 117.58(12)
C21 C16 C15 120.50(11)
C17 C16 C15 121.81(12)
C18 C17 C16 121.64(12)
C19 C18 C17 119.45(12)
O1 C19 C18 117.61(12)
O1 C19 C20 122.27(12)
C18 C19 C20 120.12(12)
C21 C20 C19 119.64(12)
C20 C21 C16 121.56(12)
C23 C22 C27 118.12(11)
C23 C22 C15 121.41(11)
C27 C22 C15 120.32(11)
C24 C23 C22 121.14(12)
C25 C24 C23 119.90(12)
O2 C25 C24 117.28(11)
O2 C25 C26 122.95(12)
C24 C25 C26 119.77(11)
C27 C26 C25 119.74(12)
C26 C27 C22 121.30(12)
O3 C28 C29 121.12(13)
O3 C28 C30 121.56(13)
C29 C28 C30 117.33(12)

loop_
_geom_bond_atom_site_label_1
_geom_bond_atom_site_label_2
_geom_bond_distance
Fe1 C1 2.0253(14)
Fe1 C8 2.0295(13)
Fe1 C2 2.0365(14)
Fe1 C5 2.0386(14)
Fe1 C9 2.0423(14)
Fe1 C7 2.0439(13)
Fe1 C10 2.0486(13)
Fe1 C4 2.0537(14)
Fe1 C3 2.0583(14)
Fe1 C6 2.0632(13)
O1 C19 1.3799(15)
O2 C25 1.3700(15)
C1 C2 1.422(2)
C1 C5 1.426(2)
C2 C3 1.422(2)
C3 C4 1.421(2)
C4 C5 1.428(2)
C6 C10 1.4394(18)
C6 C7 1.4445(17)
C6 C14 1.4791(18)
C7 C8 1.4260(19)
C7 C11 1.4985(19)
C8 C9 1.4270(19)
C9 C10 1.4211(18)
C11 C12 1.523(2)
C12 C13 1.5337(18)
C13 C14 1.5236(17)
C14 C15 1.3517(17)
C15 C16 1.4972(17)
C15 C22 1.5008(17)
C16 C21 1.3960(18)
C16 C17 1.4000(18)
C17 C18 1.3931(18)
C18 C19 1.3880(19)
C19 C20 1.3939(18)
C20 C21 1.3898(18)
C22 C23 1.3958(18)
C22 C27 1.3963(17)
C23 C24 1.3942(17)
C24 C25 1.3905(18)
C25 C26 1.3936(18)
C26 C27 1.3923(17)
O3 C28 1.2216(17)
C28 C29 1.491(2)
C28 C30 1.4969(19)

loop_
_geom_hbond_atom_site_label_D
_geom_hbond_atom_site_label_H
_geom_hbond_atom_site_label_A
_geom_hbond_distance_DH
_geom_hbond_distance_HA
_geom_hbond_distance_DA
_geom_hbond_angle_DHA
_geom_hbond_site_symmetry_A
O1 H1O O3 0.75(2) 1.94(2) 2.6928(16) 180(3) 2_566
O2 H2O O1 0.79(2) 2.02(2) 2.8005(15) 169(2) 2_566

loop_
_geom_torsion_atom_site_label_1
_geom_torsion_atom_site_label_2
_geom_torsion_atom_site_label_3
_geom_torsion_atom_site_label_4
_geom_torsion
C8 Fe1 C1 C2 -165.82(11)
C5 Fe1 C1 C2 -118.87(12)
C9 Fe1 C1 C2 47.1(2)
C7 Fe1 C1 C2 160.95(8)
C10 Fe1 C1 C2 77.30(10)
C4 Fe1 C1 C2 -81.04(9)
C3 Fe1 C1 C2 -37.52(8)
C6 Fe1 C1 C2 118.15(9)
C8 Fe1 C1 C5 -46.96(16)
C2 Fe1 C1 C5 118.87(12)
C9 Fe1 C1 C5 165.94(17)
C7 Fe1 C1 C5 -80.18(9)
C10 Fe1 C1 C5 -163.83(8)
C4 Fe1 C1 C5 37.82(9)
C3 Fe1 C1 C5 81.35(9)
C6 Fe1 C1 C5 -122.98(9)
C5 C1 C2 C3 -0.02(16)
Fe1 C1 C2 C3 59.85(10)
C5 C1 C2 Fe1 -59.86(10)
C8 Fe1 C2 C1 158.37(17)
C5 Fe1 C2 C1 38.10(9)
C9 Fe1 C2 C1 -164.72(8)
C7 Fe1 C2 C1 -42.90(17)
C10 Fe1 C2 C1 -122.95(9)
C4 Fe1 C2 C1 82.12(9)
C3 Fe1 C2 C1 119.40(12)
C6 Fe1 C2 C1 -79.52(10)
C1 Fe1 C2 C3 -119.40(12)
C8 Fe1 C2 C3 39.0(2)
C5 Fe1 C2 C3 -81.30(9)
C9 Fe1 C2 C3 75.88(10)
C7 Fe1 C2 C3 -162.30(12)
C10 Fe1 C2 C3 117.65(9)
C4 Fe1 C2 C3 -37.29(9)
C6 Fe1 C2 C3 161.08(8)
C1 C2 C3 C4 -0.15(16)
Fe1 C2 C3 C4 58.82(10)
C1 C2 C3 Fe1 -58.96(10)
C1 Fe1 C3 C4 -81.89(9)
C8 Fe1 C3 C4 73.23(10)
C2 Fe1 C3 C4 -119.72(13)
C5 Fe1 C3 C4 -37.62(9)
C9 Fe1 C3 C4 115.85(9)
C7 Fe1 C3 C4 36.4(2)
C10 Fe1 C3 C4 158.77(8)
C6 Fe1 C3 C4 -164.08(12)
C1 Fe1 C3 C2 37.83(9)
C8 Fe1 C3 C2 -167.05(9)
C5 Fe1 C3 C2 82.10(10)
C9 Fe1 C3 C2 -124.43(9)
C7 Fe1 C3 C2 156.10(16)
C10 Fe1 C3 C2 -81.51(10)
C4 Fe1 C3 C2 119.72(13)
C6 Fe1 C3 C2 -44.36(18)
C2 C3 C4 C5 0.25(16)
Fe1 C3 C4 C5 58.60(10)
C2 C3 C4 Fe1 -58.35(10)
C1 Fe1 C4 C3 81.66(9)
C8 Fe1 C4 C3 -125.39(9)
C2 Fe1 C4 C3 37.48(9)
C5 Fe1 C4 C3 119.70(12)
C9 Fe1 C4 C3 -82.94(10)
C7 Fe1 C4 C3 -166.99(8)
C10 Fe1 C4 C3 -49.88(17)
C6 Fe1 C4 C3 160.13(15)
C1 Fe1 C4 C5 -38.04(9)
C8 Fe1 C4 C5 114.92(9)
C2 Fe1 C4 C5 -82.22(10)
C9 Fe1 C4 C5 157.36(9)
C7 Fe1 C4 C5 73.31(10)
C10 Fe1 C4 C5 -169.58(13)
C3 Fe1 C4 C5 -119.70(13)
C6 Fe1 C4 C5 40.4(2)
C2 C1 C5 C4 0.17(16)
Fe1 C1 C5 C4 -59.67(10)
C2 C1 C5 Fe1 59.84(10)
C3 C4 C5 C1 -0.26(15)
Fe1 C4 C5 C1 58.93(9)
C3 C4 C5 Fe1 -59.19(10)
C8 Fe1 C5 C1 158.62(8)
C2 Fe1 C5 C1 -38.02(9)
C9 Fe1 C5 C1 -170.42(12)
C7 Fe1 C5 C1 116.51(9)
C10 Fe1 C5 C1 47.3(2)
C4 Fe1 C5 C1 -119.05(12)
C3 Fe1 C5 C1 -81.79(9)
C6 Fe1 C5 C1 75.50(10)
C1 Fe1 C5 C4 119.05(12)
C8 Fe1 C5 C4 -82.34(10)
C2 Fe1 C5 C4 81.03(9)
C9 Fe1 C5 C4 -51.38(17)
C7 Fe1 C5 C4 -124.45(9)
C10 Fe1 C5 C4 166.38(16)
C3 Fe1 C5 C4 37.25(9)
C6 Fe1 C5 C4 -165.45(8)
C1 Fe1 C6 C10 -125.62(8)
C8 Fe1 C6 C10 81.37(8)
C2 Fe1 C6 C10 -83.37(9)
C5 Fe1 C6 C10 -167.16(8)
C9 Fe1 C6 C10 37.29(8)
C7 Fe1 C6 C10 118.98(11)
C4 Fe1 C6 C10 162.16(16)
C3 Fe1 C6 C10 -51.40(16)
C1 Fe1 C6 C7 115.40(8)
C8 Fe1 C6 C7 -37.61(8)
C2 Fe1 C6 C7 157.65(8)
C5 Fe1 C6 C7 73.86(9)
C9 Fe1 C6 C7 -81.69(8)
C10 Fe1 C6 C7 -118.98(11)
C4 Fe1 C6 C7 43.2(2)
C3 Fe1 C6 C7 -170.38(13)
C1 Fe1 C6 C14 1.09(12)
C8 Fe1 C6 C14 -151.92(12)
C2 Fe1 C6 C14 43.34(13)
C5 Fe1 C6 C14 -40.46(13)
C9 Fe1 C6 C14 164.00(12)
C7 Fe1 C6 C14 -114.32(14)
C10 Fe1 C6 C14 126.71(14)
C4 Fe1 C6 C14 -71.1(2)
C3 Fe1 C6 C14 75.31(18)
C10 C6 C7 C8 0.09(14)
C14 C6 C7 C8 179.99(11)
Fe1 C6 C7 C8 58.67(9)
C10 C6 C7 C11 179.82(12)
C14 C6 C7 C11 -0.28(19)
Fe1 C6 C7 C11 -121.59(13)
C10 C6 C7 Fe1 -58.59(9)
C14 C6 C7 Fe1 121.32(12)
C1 Fe1 C7 C8 158.58(8)
C2 Fe1 C7 C8 -170.75(12)
C5 Fe1 C7 C8 116.37(8)
C9 Fe1 C7 C8 -37.93(8)
C10 Fe1 C7 C8 -81.64(8)
C4 Fe1 C7 C8 75.83(9)
C3 Fe1 C7 C8 48.2(2)
C6 Fe1 C7 C8 -119.56(11)
C1 Fe1 C7 C6 -81.86(9)
C8 Fe1 C7 C6 119.56(11)
C2 Fe1 C7 C6 -51.19(16)
C5 Fe1 C7 C6 -124.07(8)
C9 Fe1 C7 C6 81.64(8)
C10 Fe1 C7 C6 37.93(7)
C4 Fe1 C7 C6 -164.61(8)
C3 Fe1 C7 C6 167.78(16)
C1 Fe1 C7 C11 35.09(13)
C8 Fe1 C7 C11 -123.48(15)
C2 Fe1 C7 C11 65.76(18)
C5 Fe1 C7 C11 -7.12(13)
C9 Fe1 C7 C11 -161.41(13)
C10 Fe1 C7 C11 154.88(13)
C4 Fe1 C7 C11 -47.65(14)
C3 Fe1 C7 C11 -75.3(2)
C6 Fe1 C7 C11 116.95(14)
C6 C7 C8 C9 0.39(14)
C11 C7 C8 C9 -179.32(13)
Fe1 C7 C8 C9 59.78(9)
C6 C7 C8 Fe1 -59.39(9)
C11 C7 C8 Fe1 120.89(14)
C1 Fe1 C8 C7 -47.00(16)
C2 Fe1 C8 C7 166.57(17)
C5 Fe1 C8 C7 -80.24(9)
C9 Fe1 C8 C7 119.13(11)
C10 Fe1 C8 C7 81.81(8)
C4 Fe1 C8 C7 -122.84(8)
C3 Fe1 C8 C7 -163.27(8)
C6 Fe1 C8 C7 37.78(7)
C1 Fe1 C8 C9 -166.13(12)
C2 Fe1 C8 C9 47.4(2)
C5 Fe1 C8 C9 160.64(8)
C7 Fe1 C8 C9 -119.13(11)
C10 Fe1 C8 C9 -37.32(7)
C4 Fe1 C8 C9 118.04(8)
C3 Fe1 C8 C9 77.61(9)
C6 Fe1 C8 C9 -81.34(8)
C7 C8 C9 C10 -0.72(15)
Fe1 C8 C9 C10 59.11(9)
C7 C8 C9 Fe1 -59.84(9)
C1 Fe1 C9 C10 39.0(2)
C8 Fe1 C9 C10 -119.76(11)
C2 Fe1 C9 C10 75.65(10)
C5 Fe1 C9 C10 -163.14(12)
C7 Fe1 C9 C10 -81.87(8)
C4 Fe1 C9 C10 160.34(8)
C3 Fe1 C9 C10 117.51(8)
C6 Fe1 C9 C10 -37.58(7)
C1 Fe1 C9 C8 158.79(18)
C2 Fe1 C9 C8 -164.59(8)
C5 Fe1 C9 C8 -43.38(16)
C7 Fe1 C9 C8 37.88(8)
C10 Fe1 C9 C8 119.76(11)
C4 Fe1 C9 C8 -79.90(9)
C3 Fe1 C9 C8 -122.74(8)
C6 Fe1 C9 C8 82.18(8)
C8 C9 C10 C6 0.78(15)
Fe1 C9 C10 C6 59.33(9)
C8 C9 C10 Fe1 -58.55(9)
C7 C6 C10 C9 -0.53(14)
C14 C6 C10 C9 179.58(13)
Fe1 C6 C10 C9 -58.95(9)
C7 C6 C10 Fe1 58.41(9)
C14 C6 C10 Fe1 -121.47(14)
C1 Fe1 C10 C9 -167.06(8)
C8 Fe1 C10 C9 37.65(8)
C2 Fe1 C10 C9 -124.57(8)
C5 Fe1 C10 C9 156.57(17)
C7 Fe1 C10 C9 81.72(8)
C4 Fe1 C10 C9 -45.96(17)
C3 Fe1 C10 C9 -81.73(9)
C6 Fe1 C10 C9 119.82(11)
C1 Fe1 C10 C6 73.12(10)
C8 Fe1 C10 C6 -82.17(8)
C2 Fe1 C10 C6 115.60(8)
C5 Fe1 C10 C6 36.8(2)
C9 Fe1 C10 C6 -119.82(11)
C7 Fe1 C10 C6 -38.11(8)
C4 Fe1 C10 C6 -165.79(13)
C3 Fe1 C10 C6 158.45(8)
C8 C7 C11 C12 -156.76(13)
C6 C7 C11 C12 23.56(17)
Fe1 C7 C11 C12 -65.25(15)
C7 C11 C12 C13 -51.23(15)
C11 C12 C13 C14 59.50(15)
C10 C6 C14 C15 3.0(2)
C7 C6 C14 C15 -176.88(12)
Fe1 C6 C14 C15 -90.83(15)
C10 C6 C14 C13 -174.58(13)
C7 C6 C14 C13 5.55(17)
Fe1 C6 C14 C13 91.60(13)
C12 C13 C14 C15 147.57(13)
C12 C13 C14 C6 -34.77(16)
C6 C14 C15 C16 -176.92(11)
C13 C14 C15 C16 0.48(19)
C6 C14 C15 C22 1.5(2)
C13 C14 C15 C22 178.94(12)
C14 C15 C16 C21 -127.06(14)
C22 C15 C16 C21 54.31(15)
C14 C15 C16 C17 56.81(18)
C22 C15 C16 C17 -121.82(13)
C21 C16 C17 C18 0.72(19)
C15 C16 C17 C18 176.96(12)
C16 C17 C18 C19 0.36(19)
C17 C18 C19 O1 179.95(11)
C17 C18 C19 C20 -0.86(19)
O1 C19 C20 C21 179.41(12)
C18 C19 C20 C21 0.26(19)
C19 C20 C21 C16 0.87(19)
C17 C16 C21 C20 -1.34(19)
C15 C16 C21 C20 -177.63(11)
C14 C15 C22 C23 89.85(16)
C16 C15 C22 C23 -91.54(14)
C14 C15 C22 C27 -94.66(16)
C16 C15 C22 C27 83.95(14)
C27 C22 C23 C24 -0.60(19)
C15 C22 C23 C24 174.98(11)
C22 C23 C24 C25 -0.66(19)
C23 C24 C25 O2 -177.72(11)
C23 C24 C25 C26 1.92(19)
O2 C25 C26 C27 177.72(12)
C24 C25 C26 C27 -1.90(19)
C25 C26 C27 C22 0.62(19)
C23 C22 C27 C26 0.63(18)
C15 C22 C27 C26 -175.01(12)
